data_4312735
loop_
_publ_author_name
'Sujit K. Ghosh'
'Parimal K. Bharadwaj'

_publ_section_title
;
 Coexistence of Water Dimer and Hexamer Clusters in 3D Metal-Organic
 Framework Structures of Ce(III) and Pr(III) with
 Pyridine-2,6-dicarboxylic Acid
;
_journal_name_full 'Inorganic Chemistry'
_journal_page_first 8250
_journal_page_last 8254
_journal_paper_doi 10.1021/ic034976z
_journal_volume 42
_journal_year 2003
_chemical_formula_moiety 'C14 H19 N2 O14 Pr'
_chemical_formula_sum 'C14 H19 N2 O14 Pr'
_chemical_formula_weight 580.22
_chemical_name_systematic
;
 ?
;
_space_group_IT_number 14
_symmetry_cell_setting monoclinic
_symmetry_space_group_name_Hall '-P 2yab'
_symmetry_space_group_name_H-M 'P 1 21/a 1'
_atom_sites_solution_hydrogens geom
_atom_sites_solution_primary direct
_atom_sites_solution_secondary difmap
_audit_creation_method SHELXL-97
_cell_angle_alpha 90.00
_cell_angle_beta 102.04(5)
_cell_angle_gamma 90.00
_cell_formula_units_Z 4
_cell_length_a 12.893(3)
_cell_length_b 11.200(3)
_cell_length_c 14.060(2)
_cell_measurement_reflns_used 25
_cell_measurement_temperature 293(2)
_cell_measurement_theta_max 22o
_cell_measurement_theta_min 18o
_cell_volume 1985.6(8)
_computing_cell_refinement CAD4
_computing_data_collection 'CAD4 Mach2'
_computing_data_reduction SHELXL-97
_computing_molecular_graphics 'Diamond 1.2'
_computing_structure_refinement 'SHELXL-97 (Sheldrick, 1997)'
_computing_structure_solution SIR-97
_diffrn_ambient_temperature 293(2)
_diffrn_measured_fraction_theta_full 0.999
_diffrn_measured_fraction_theta_max 0.999
_diffrn_measurement_device_type 'Enraf-Nonius CAD4 Mach2'
_diffrn_measurement_method 'theta-2theta scan'
_diffrn_radiation_monochromator graphite
_diffrn_radiation_source 'fine-focus sealed tube'
_diffrn_radiation_type MoK\a
_diffrn_radiation_wavelength 0.71069
_diffrn_reflns_av_R_equivalents 0.0910
_diffrn_reflns_av_sigmaI/netI 0.0334
_diffrn_reflns_limit_h_max 0
_diffrn_reflns_limit_h_min -13
_diffrn_reflns_limit_k_max 12
_diffrn_reflns_limit_k_min 0
_diffrn_reflns_limit_l_max 15
_diffrn_reflns_limit_l_min -14
_diffrn_reflns_number 2726
_diffrn_reflns_theta_full 22.47
_diffrn_reflns_theta_max 22.47
_diffrn_reflns_theta_min 2.35
_diffrn_standards_decay_% <0.5
_diffrn_standards_interval_time '1 h'
_diffrn_standards_number 3
_exptl_absorpt_coefficient_mu 2.532
_exptl_crystal_colour green
_exptl_crystal_density_diffrn 1.941
_exptl_crystal_density_method 'not measured'
_exptl_crystal_description 'Rectangular parallelopiped'
_exptl_crystal_F_000 1152
_exptl_crystal_size_max 0.20
_exptl_crystal_size_mid 0.15
_exptl_crystal_size_min 0.10
_refine_diff_density_max 1.092
_refine_diff_density_min -1.052
_refine_diff_density_rms 0.177
_refine_ls_extinction_method none
_refine_ls_goodness_of_fit_ref 1.033
_refine_ls_hydrogen_treatment mixed
_refine_ls_matrix_type full
_refine_ls_number_parameters 328
_refine_ls_number_reflns 2586
_refine_ls_number_restraints 0
_refine_ls_restrained_S_all 1.033
_refine_ls_R_factor_all 0.0511
_refine_ls_R_factor_gt 0.0437
_refine_ls_shift/su_max 0.0006
_refine_ls_shift/su_mean 0.0003
_refine_ls_structure_factor_coef Fsqd
_refine_ls_weighting_details 'calc w=1/[\s^2^(Fo^2^)+(0.0985P)^2^+0.0247P] where P=(Fo^2^+2Fc^2^)/3'
_refine_ls_weighting_scheme calc
_refine_ls_wR_factor_gt 0.1111
_refine_ls_wR_factor_ref 0.1161
_reflns_number_gt 2289
_reflns_number_total 2586
_reflns_threshold_expression >2sigma(I)
_cod_data_source_file ic034976zsi20031023_101041_1.cif
_cod_data_source_block Compound1
_cod_depositor_comments
;
The following automatic conversions were performed:

'_symmetry_cell_setting' value 'Monoclinic' changed to 'monoclinic'
according to the built-in table from CIF Core dictionary named
'cif_core.dic' version 2.4.1 from 2010-06-29.

Automatic conversion script
Id: cif_fix_values 1646 2011-03-28 12:23:43Z adriana 
;
_cod_original_cell_volume 1985.6(9)
_cod_database_code 4312735

loop_
_symmetry_equiv_pos_as_xyz
'x, y, z'
'-x+1/2, y+1/2, -z'
'-x, -y, -z'
'x-1/2, -y-1/2, z'

loop_
_atom_site_label
_atom_site_type_symbol
_atom_site_fract_x
_atom_site_fract_y
_atom_site_fract_z
_atom_site_U_iso_or_equiv
_atom_site_adp_type
_atom_site_occupancy
_atom_site_symmetry_multiplicity
_atom_site_calc_flag
_atom_site_refinement_flags
_atom_site_disorder_assembly
_atom_site_disorder_group
Pr1 Pr 0.85123(2) 0.79452(3) 0.23042(2) 0.0158(2) Uani 1 1 d . . .
O1 O 0.8758(4) 0.4791(4) 0.0305(3) 0.0423(13) Uani 1 1 d . . .
O2 O 0.8696(3) 0.5976(4) 0.1557(3) 0.0299(11) Uani 1 1 d . . .
O3 O 0.8648(4) 0.9919(4) 0.1434(3) 0.0327(11) Uani 1 1 d . . .
O4 O 0.8735(5) 1.1000(5) 0.0133(4) 0.0511(14) Uani 1 1 d . . .
O5 O 0.7821(3) 0.9291(4) 0.3457(3) 0.0275(10) Uani 1 1 d . . .
O6 O 0.7847(3) 1.1043(4) 0.4210(4) 0.0380(12) Uani 1 1 d . . .
O7 O 1.0465(3) 0.7807(3) 0.2266(3) 0.0237(10) Uani 1 1 d . . .
O8 O 0.7154(3) 0.6660(4) 0.2808(3) 0.0247(10) Uani 1 1 d . . .
OW1 O 0.6742(4) 0.8468(6) 0.1325(5) 0.0413(16) Uani 1 1 d . . .
OW2 O 0.9374(4) 0.6831(5) 0.3751(4) 0.0330(12) Uani 1 1 d . . .
OW3 O 0.1489(4) 0.6917(6) 0.4583(5) 0.0340(14) Uani 1 1 d . . .
OW4 O 0.9023(4) 0.5577(5) 0.5300(4) 0.0434(14) Uani 1 1 d . . .
OW5 O 0.0845(7) 0.5966(6) 0.7011(6) 0.094(3) Uani 1 1 d . . .
OW6 O 0.8840(8) 0.2743(8) 0.1225(7) 0.083(3) Uani 1 1 d . . .
N1 N 0.8679(4) 0.7895(4) 0.0485(4) 0.0260(14) Uani 1 1 d . . .
N2 N 0.9802(3) 0.9483(4) 0.3319(3) 0.0181(11) Uani 1 1 d . . .
C1 C 0.8681(5) 0.9990(6) 0.0583(5) 0.0324(17) Uani 1 1 d . . .
C2 C 0.8660(5) 0.8912(6) -0.0024(5) 0.0321(16) Uani 1 1 d . . .
C3 C 0.8642(7) 0.8915(8) -0.1007(6) 0.053(2) Uani 1 1 d . . .
H3 H 0.8627 0.9628 -0.1349 0.064 Uiso 1 1 calc R . .
C4 C 0.8646(9) 0.7835(7) -0.1466(7) 0.063(3) Uani 1 1 d . . .
H4 H 0.8632 0.7813 -0.2130 0.075 Uiso 1 1 calc R . .
C5 C 0.8671(7) 0.6787(8) -0.0954(6) 0.048(2) Uani 1 1 d . . .
H5 H 0.8672 0.6052 -0.1262 0.058 Uiso 1 1 calc R . .
C6 C 0.8694(5) 0.6854(6) 0.0033(5) 0.0297(16) Uani 1 1 d . . .
C7 C 0.8715(5) 0.5796(6) 0.0673(5) 0.0271(15) Uani 1 1 d . . .
C8 C 0.8270(5) 1.0246(6) 0.3813(4) 0.0239(14) Uani 1 1 d . . .
C9 C 0.9409(4) 1.0387(5) 0.3737(4) 0.0203(13) Uani 1 1 d . . .
C10 C 1.0009(5) 1.1380(5) 0.4084(5) 0.0259(15) Uani 1 1 d . . .
H10 H 0.9708 1.2020 0.4350 0.031 Uiso 1 1 calc R . .
C11 C 1.1054(5) 1.1398(6) 0.4027(5) 0.0299(16) Uani 1 1 d . . .
H11 H 1.1477 1.2049 0.4266 0.036 Uiso 1 1 calc R . .
C12 C 1.1479(4) 1.0454(5) 0.3617(4) 0.0225(13) Uani 1 1 d . . .
H12 H 1.2191 1.0450 0.3581 0.027 Uiso 1 1 calc R . .
C13 C 1.0828(4) 0.9516(5) 0.3261(4) 0.0178(13) Uani 1 1 d . . .
C14 C 1.1186(5) 0.8463(5) 0.2740(4) 0.0191(14) Uani 1 1 d . . .
H12 H 0.845(5) 0.573(4) 0.541(4) 0.000(13) Uiso 1 1 d . . .
H19 H 0.911(6) 0.632(8) 0.415(6) 0.06(2) Uiso 1 1 d . . .
H14 H 0.899(7) 0.267(8) 0.177(7) 0.04(3) Uiso 1 1 d . . .
H22 H 0.935(10) 0.470(12) 0.554(9) 0.13(4) Uiso 1 1 d . . .
H23 H 0.103(11) 0.504(13) 0.763(10) 0.15(5) Uiso 1 1 d . . .
H29 H 1.000(5) 0.696(4) 0.381(4) 0.000(15) Uiso 1 1 d . . .
H24 H 0.890(12) 0.333(15) 0.138(13) 0.15(8) Uiso 1 1 d . . .
H13 H 0.003(4) 0.588(4) 0.721(4) 0.005(13) Uiso 1 1 d . . .
H210 H 0.649(5) 0.848(6) 0.162(5) 0.00(2) Uiso 1 1 d . . .
H11 H 0.168(6) 0.734(7) 0.486(5) 0.01(2) Uiso 1 1 d . . .
H110 H 0.718(14) 0.834(16) 0.098(13) 0.18(7) Uiso 1 1 d . . .
H21 H 0.194(7) 0.666(8) 0.436(6) 0.05(3) Uiso 1 1 d . . .

loop_
_atom_site_aniso_label
_atom_site_aniso_U_11
_atom_site_aniso_U_22
_atom_site_aniso_U_33
_atom_site_aniso_U_23
_atom_site_aniso_U_13
_atom_site_aniso_U_12
Pr1 0.0092(3) 0.0153(3) 0.0222(3) -0.00050(12) 0.00158(17) -0.00112(11)
O1 0.064(3) 0.025(3) 0.037(3) -0.010(2) 0.009(2) -0.003(2)
O2 0.036(3) 0.021(2) 0.032(3) -0.004(2) 0.006(2) -0.0052(19)
O3 0.038(3) 0.020(2) 0.038(3) 0.003(2) 0.003(2) 0.000(2)
O4 0.060(4) 0.031(3) 0.062(3) 0.021(3) 0.013(3) -0.003(2)
O5 0.013(2) 0.026(2) 0.045(3) -0.014(2) 0.0111(19) -0.0071(18)
O6 0.026(3) 0.032(3) 0.061(3) -0.017(2) 0.021(2) -0.001(2)
O7 0.012(2) 0.022(2) 0.037(3) -0.0150(19) 0.005(2) -0.0024(18)
O8 0.008(2) 0.023(2) 0.042(3) 0.008(2) 0.0029(19) -0.0001(18)
OW1 0.016(3) 0.063(4) 0.046(4) 0.025(3) 0.008(3) -0.001(3)
OW2 0.010(3) 0.043(3) 0.043(3) 0.018(2) -0.001(2) -0.002(2)
OW3 0.017(3) 0.037(4) 0.046(4) -0.007(3) 0.004(3) 0.004(3)
OW4 0.028(3) 0.046(3) 0.061(4) 0.015(3) 0.021(3) 0.007(2)
OW5 0.135(7) 0.047(4) 0.087(5) 0.015(4) -0.008(5) -0.004(4)
OW6 0.142(8) 0.031(4) 0.071(6) -0.002(4) 0.013(5) -0.004(4)
N1 0.019(3) 0.026(4) 0.032(3) 0.003(2) 0.003(3) 0.001(2)
N2 0.012(3) 0.018(3) 0.025(3) -0.001(2) 0.006(2) 0.002(2)
C1 0.026(4) 0.028(4) 0.043(5) 0.009(3) 0.007(3) -0.003(3)
C2 0.023(3) 0.031(4) 0.042(4) 0.014(4) 0.006(3) 0.004(3)
C3 0.074(6) 0.048(5) 0.041(5) 0.013(4) 0.022(4) 0.003(4)
C4 0.103(8) 0.054(6) 0.034(5) 0.008(4) 0.021(5) 0.013(5)
C5 0.072(6) 0.043(5) 0.031(4) -0.003(4) 0.016(4) 0.006(4)
C6 0.020(4) 0.029(4) 0.037(4) 0.004(3) 0.000(3) 0.008(3)
C7 0.023(3) 0.031(4) 0.028(4) -0.010(3) 0.005(3) -0.003(3)
C8 0.022(3) 0.022(3) 0.028(3) 0.000(3) 0.006(3) 0.004(3)
C9 0.017(3) 0.019(3) 0.025(3) 0.004(3) 0.004(2) 0.001(3)
C10 0.023(3) 0.017(3) 0.039(4) -0.010(3) 0.009(3) -0.003(3)
C11 0.024(4) 0.023(4) 0.038(4) -0.012(3) -0.001(3) -0.007(3)
C12 0.010(3) 0.021(3) 0.034(3) -0.002(3) 0.000(2) 0.002(2)
C13 0.010(3) 0.019(3) 0.023(3) 0.002(3) 0.001(2) 0.002(2)
C14 0.013(3) 0.017(4) 0.028(3) 0.004(3) 0.006(3) 0.003(3)

loop_
_atom_type_symbol
_atom_type_description
_atom_type_scat_dispersion_real
_atom_type_scat_dispersion_imag
_atom_type_scat_source
C C 0.0033 0.0016 'International Tables Vol C Tables 4.2.6.8 and 6.1.1.4'
H H 0.0000 0.0000 'International Tables Vol C Tables 4.2.6.8 and 6.1.1.4'
N N 0.0061 0.0033 'International Tables Vol C Tables 4.2.6.8 and 6.1.1.4'
O O 0.0106 0.0060 'International Tables Vol C Tables 4.2.6.8 and 6.1.1.4'
Pr Pr -0.2180 2.8214 'International Tables Vol C Tables 4.2.6.8 and 6.1.1.4'

loop_
_geom_angle_atom_site_label_1
_geom_angle_atom_site_label_2
_geom_angle_atom_site_label_3
_geom_angle
_geom_angle_site_symmetry_1
_geom_angle_site_symmetry_3
_geom_angle_publ_flag
OW2 Pr1 OW1 142.0(2) . . ?
OW2 Pr1 O2 80.30(17) . . ?
OW1 Pr1 O2 97.7(2) . . ?
OW2 Pr1 O8 72.05(16) . . ?
OW1 Pr1 O8 70.88(17) . . ?
O2 Pr1 O8 74.95(15) . . ?
OW2 Pr1 O5 85.99(17) . . ?
OW1 Pr1 O5 78.8(2) . . ?
O2 Pr1 O5 152.59(14) . . ?
O8 Pr1 O5 78.29(14) . . ?
OW2 Pr1 O7 72.90(17) . . ?
OW1 Pr1 O7 143.8(2) . . ?
O2 Pr1 O7 75.71(13) . . ?
O8 Pr1 O7 137.23(13) . . ?
O5 Pr1 O7 122.59(13) . . ?
OW2 Pr1 O3 140.92(16) . . ?
OW1 Pr1 O3 71.09(17) . . ?
O2 Pr1 O3 123.12(17) . . ?
O8 Pr1 O3 139.71(14) . . ?
O5 Pr1 O3 81.85(14) . . ?
O7 Pr1 O3 82.81(14) . . ?
OW2 Pr1 N2 75.78(17) . . ?
OW1 Pr1 N2 123.9(2) . . ?
O2 Pr1 N2 135.66(14) . . ?
O8 Pr1 N2 129.44(15) . . ?
O5 Pr1 N2 61.38(13) . . ?
O7 Pr1 N2 61.84(13) . . ?
O3 Pr1 N2 65.77(15) . . ?
OW2 Pr1 N1 133.43(17) . . ?
OW1 Pr1 N1 73.5(2) . . ?
O2 Pr1 N1 61.98(15) . . ?
O8 Pr1 N1 118.31(15) . . ?
O5 Pr1 N1 139.33(15) . . ?
O7 Pr1 N1 72.11(16) . . ?
O3 Pr1 N1 61.39(15) . . ?
N2 Pr1 N1 112.18(15) . . ?
C7 O2 Pr1 125.7(4) . . ?
C1 O3 Pr1 123.5(4) . . ?
C8 O5 Pr1 124.5(4) . . ?
C14 O7 Pr1 125.4(4) . . ?
C14 O8 Pr1 143.3(4) 4_575 . ?
C6 N1 C2 119.4(6) . . ?
C6 N1 Pr1 119.9(4) . . ?
C2 N1 Pr1 120.5(4) . . ?
C9 N2 C13 118.6(5) . . ?
C9 N2 Pr1 119.3(4) . . ?
C13 N2 Pr1 120.6(3) . . ?
O3 C1 O4 123.6(7) . . ?
O3 C1 C2 121.2(6) . . ?
O4 C1 C2 115.2(6) . . ?
N1 C2 C3 122.1(7) . . ?
N1 C2 C1 113.0(6) . . ?
C3 C2 C1 124.9(7) . . ?
C4 C3 C2 117.9(8) . . ?
C3 C4 C5 120.6(9) . . ?
C4 C5 C6 118.1(8) . . ?
N1 C6 C5 121.8(7) . . ?
N1 C6 C7 114.3(6) . . ?
C5 C6 C7 123.9(7) . . ?
O1 C7 O2 124.4(6) . . ?
O1 C7 C6 117.8(6) . . ?
O2 C7 C6 117.8(6) . . ?
O6 C8 O5 125.2(6) . . ?
O6 C8 C9 119.1(5) . . ?
O5 C8 C9 115.7(5) . . ?
N2 C9 C10 122.3(5) . . ?
N2 C9 C8 114.9(5) . . ?
C10 C9 C8 122.8(5) . . ?
C11 C10 C9 118.4(6) . . ?
C10 C11 C12 119.9(6) . . ?
C13 C12 C11 118.4(5) . . ?
N2 C13 C12 122.3(5) . . ?
N2 C13 C14 114.4(5) . . ?
C12 C13 C14 123.3(5) . . ?
O8 C14 O7 126.6(5) 4_675 . ?
O8 C14 C13 117.0(5) 4_675 . ?
O7 C14 C13 116.4(5) . . ?

loop_
_geom_bond_atom_site_label_1
_geom_bond_atom_site_label_2
_geom_bond_distance
_geom_bond_site_symmetry_2
_geom_bond_publ_flag
Pr1 OW2 2.447(5) . ?
Pr1 OW1 2.477(5) . ?
Pr1 O2 2.475(4) . ?
Pr1 O8 2.482(4) . ?
Pr1 O5 2.510(4) . ?
Pr1 O7 2.535(4) . ?
Pr1 O3 2.550(5) . ?
Pr1 N2 2.604(5) . ?
Pr1 N1 2.612(6) . ?
O1 C7 1.244(8) . ?
O2 C7 1.264(8) . ?
O3 C1 1.209(9) . ?
O4 C1 1.305(8) . ?
O5 C8 1.268(7) . ?
O6 C8 1.238(7) . ?
O7 C14 1.260(7) . ?
O8 C14 1.239(7) 4_575 ?
N1 C6 1.329(9) . ?
N1 C2 1.342(8) . ?
N2 C9 1.324(7) . ?
N2 C13 1.343(7) . ?
C1 C2 1.475(10) . ?
C2 C3 1.378(11) . ?
C3 C4 1.371(12) . ?
C4 C5 1.374(12) . ?
C5 C6 1.384(11) . ?
C6 C7 1.485(10) . ?
C8 C9 1.503(8) . ?
C9 C10 1.384(8) . ?
C10 C11 1.366(8) . ?
C11 C12 1.372(9) . ?
C12 C13 1.372(8) . ?
C13 C14 1.511(8) . ?
C14 O8 1.239(7) 4_675 ?
